data_7709251
loop_
_publ_author_name
'Gu, Yun-Qiong'
'Shen, Wen-Ying'
'Yang, Qi-Yuan'
'Chen, Zhen-Feng'
'Liang, Hong'

_publ_section_title
;
 Ru(III) complexes with pyrazolopyrimidines as anticancer agents:
 bioactivities and the underlying mechanisms.
;
_journal_issue 4
_journal_name_full 'Dalton transactions (Cambridge, England : 2003)'
_journal_page_first 1333
_journal_page_last 1343
_journal_paper_doi 10.1039/d1dt02765d
_journal_volume 51
_journal_year 2022
_chemical_formula_moiety 'C27 H24 Cl3 N6 O Ru, H2 O, 0.5(C H4 O)'
_chemical_formula_sum 'C27.5 H28 Cl3 N6 O2.5 Ru'
_chemical_formula_weight 689.98
_space_group_crystal_system monoclinic
_space_group_IT_number 14
_space_group_name_Hall '-P 2ybc'
_space_group_name_H-M_alt 'P 1 21/c 1'
_atom_sites_solution_hydrogens mixed
_atom_sites_solution_primary iterative
_audit_creation_date 2021-11-25
_audit_creation_method
;
Olex2 1.3
(compiled 2020.11.12 svn.r5f609507 for OlexSys, GUI svn.r6408)
;
_audit_update_record
;
2021-11-29 deposited with the CCDC.	2021-12-20 downloaded from the CCDC.
;
_cell_angle_alpha 90
_cell_angle_beta 95.3962(14)
_cell_angle_gamma 90
_cell_formula_units_Z 4
_cell_length_a 17.9942(3)
_cell_length_b 7.55123(11)
_cell_length_c 20.9800(3)
_cell_measurement_reflns_used 8552
_cell_measurement_temperature 293(2)
_cell_measurement_theta_max 73.6700
_cell_measurement_theta_min 3.1290
_cell_volume 2838.09(8)
_computing_molecular_graphics 'Olex2 1.3 (Dolomanov et al., 2009)'
_computing_publication_material 'Olex2 1.3 (Dolomanov et al., 2009)'
_computing_structure_refinement 'SHELXL 2018/3 (Sheldrick, 2015)'
_computing_structure_solution 'olex2.solve 1.3 (Bourhis et al., 2015)'
_diffrn_ambient_temperature 293(2)
_diffrn_measured_fraction_theta_full 0.998
_diffrn_measured_fraction_theta_max 0.959
_diffrn_measurement_device_type 'XtaLAB Synergy, Dualflex, HyPix'
_diffrn_radiation_type CuK\a
_diffrn_radiation_wavelength 1.54184
_diffrn_reflns_av_R_equivalents 0.0523
_diffrn_reflns_av_unetI/netI 0.0458
_diffrn_reflns_Laue_measured_fraction_full 0.998
_diffrn_reflns_Laue_measured_fraction_max 0.959
_diffrn_reflns_limit_h_max 22
_diffrn_reflns_limit_h_min -21
_diffrn_reflns_limit_k_max 8
_diffrn_reflns_limit_k_min -9
_diffrn_reflns_limit_l_max 25
_diffrn_reflns_limit_l_min -26
_diffrn_reflns_number 19463
_diffrn_reflns_point_group_measured_fraction_full 0.998
_diffrn_reflns_point_group_measured_fraction_max 0.959
_diffrn_reflns_theta_full 67.684
_diffrn_reflns_theta_max 75.603
_diffrn_reflns_theta_min 2.466
_exptl_absorpt_coefficient_mu 7.401
_exptl_crystal_colour 'metallic dark red'
_exptl_crystal_colour_lustre metallic
_exptl_crystal_colour_modifier dark
_exptl_crystal_colour_primary red
_exptl_crystal_density_diffrn 1.615
_exptl_crystal_description block
_exptl_crystal_F_000 1400
_exptl_crystal_size_max 0.15
_exptl_crystal_size_mid 0.13
_exptl_crystal_size_min 0.12
_refine_diff_density_max 1.894
_refine_diff_density_min -1.976
_refine_diff_density_rms 0.132
_refine_ls_extinction_method none
_refine_ls_goodness_of_fit_ref 1.033
_refine_ls_hydrogen_treatment mixed
_refine_ls_matrix_type full
_refine_ls_number_parameters 382
_refine_ls_number_reflns 5665
_refine_ls_number_restraints 16
_refine_ls_restrained_S_all 1.047
_refine_ls_R_factor_all 0.0625
_refine_ls_R_factor_gt 0.0575
_refine_ls_shift/su_max 0.001
_refine_ls_shift/su_mean 0.000
_refine_ls_structure_factor_coef Fsqd
_refine_ls_weighting_details 'w=1/[\s^2^(Fo^2^)+(0.0977P)^2^+5.3734P] where P=(Fo^2^+2Fc^2^)/3'
_refine_ls_weighting_scheme calc
_refine_ls_wR_factor_gt 0.1509
_refine_ls_wR_factor_ref 0.1549
_reflns_Friedel_coverage 0.000
_reflns_number_gt 5092
_reflns_number_total 5665
_reflns_threshold_expression 'I > 2\s(I)'
_cod_data_source_file d1dt02765d2.cif
_cod_data_source_block 1
_cod_depositor_comments 'Adding full bibliography for 7709251--7709253.cif.'
_cod_original_cell_volume 2838.11(7)
_cod_original_formula_sum 'C27.50 H28 Cl3 N6 O2.50 Ru'
_cod_database_code 7709251
_shelx_shelxl_version_number 2018/3
_shelx_space_group_comment
;
The symmetry employed for this shelxl refinement is uniquely defined
by the following loop, which should always be used as a source of
symmetry information in preference to the above space-group names.
They are only intended as comments.
;
_shelx_estimated_absorpt_t_max 0.470
_shelx_estimated_absorpt_t_min 0.403
_olex2_refinement_description
;
1. Restrained distances
 O39-H39A = O39-H39B
 0.85 with sigma of 0.02
 O40-C1
 1.5 with sigma of 0.01
 H39A-H39B
 1.34 with sigma of 0.04
2. Rigid bond restraints
 C1, O5
 with sigma for 1-2 distances of 0.01 and sigma for 1-3 distances of 0.02
3. Uiso/Uaniso restraints and constraints
C1 \\sim O5: within 2A with sigma of 0.01 and sigma for terminal atoms of 0.02
within 2A
Uanis(C1) \\sim Ueq: with sigma of 0.005 and sigma for terminal atoms of 0.02
4. Others
 Fixed Sof: O40(0.5) H40(0.5) C1(0.5) H1A(0.5) H1B(0.5) H1C(0.5)
5.a Rotating group:
 O5(H5A,H5B)
5.b Aromatic/amide H refined with riding coordinates:
 C17(H17), C10(H10), C20(H20), C28(H28), C36(H36), C24(H24), C32(H32),
 C35(H35), C23(H23), C22(H22), C21(H21), C33(H33), C34(H34)
5.c Idealised Me refined as rotating group:
 C38(H38A,H38B,H38C), C25(H25A,H25B,H25C), C37(H37A,H37B,H37C), C1(H1A,H1B,H1C)
5.d Idealised tetrahedral OH refined as rotating group:
 O40(H40)
;
_olex2_submission_special_instructions 'No special instructions were received'

loop_
_space_group_symop_operation_xyz
'x, y, z'
'-x, y+1/2, -z+1/2'
'-x, -y, -z'
'x, -y-1/2, z-1/2'

loop_
_atom_site_label
_atom_site_type_symbol
_atom_site_fract_x
_atom_site_fract_y
_atom_site_fract_z
_atom_site_U_iso_or_equiv
_atom_site_adp_type
_atom_site_occupancy
_atom_site_site_symmetry_order
_atom_site_calc_flag
_atom_site_refinement_flags_posn
_atom_site_refinement_flags_adp
_atom_site_refinement_flags_occupancy
_atom_site_disorder_assembly
_atom_site_disorder_group
Ru1 Ru 0.75096(2) 0.57236(4) 0.41826(2) 0.02961(14) Uani 1 1 d . . . . .
Cl2 Cl 0.66816(6) 0.81230(16) 0.40439(6) 0.0439(3) Uani 1 1 d . . . . .
Cl3 Cl 0.82796(8) 0.32374(17) 0.42693(6) 0.0501(3) Uani 1 1 d . . . . .
Cl4 Cl 0.75689(7) 0.6029(2) 0.53034(6) 0.0529(3) Uani 1 1 d . . . . .
O5 O 0.65735(19) 0.4138(5) 0.42983(16) 0.0403(8) Uani 1 1 d . U . A 2
H5A H 0.661359 0.369501 0.467405 0.060 Uiso 1 1 d R U . A 2
H5B H 0.657226 0.324038 0.405044 0.060 Uiso 1 1 d R U . A 2
N26 N 0.85140(18) 0.7208(5) 0.33211(16) 0.0279(7) Uani 1 1 d . . . . .
N14 N 0.63335(18) 0.3859(5) 0.30078(16) 0.0266(7) Uani 1 1 d . . . . .
N6 N 0.60061(18) 0.3081(4) 0.24671(16) 0.0270(7) Uani 1 1 d . . . . .
N12 N 0.74753(18) 0.5453(4) 0.31992(16) 0.0253(7) Uani 1 1 d . . . . .
N15 N 0.61862(19) 0.2582(5) 0.13606(16) 0.0292(7) Uani 1 1 d . . . . .
N30 N 0.83896(19) 0.7247(5) 0.39669(18) 0.0328(8) Uani 1 1 d . . . . .
C8 C 0.7081(2) 0.4097(5) 0.21686(19) 0.0266(8) Uani 1 1 d . . . . .
C9 C 0.7725(2) 0.4662(6) 0.1902(2) 0.0285(8) Uani 1 1 d . . . . .
C13 C 0.6979(2) 0.4488(5) 0.2814(2) 0.0260(8) Uani 1 1 d . . . . .
C7 C 0.6423(2) 0.3176(5) 0.1942(2) 0.0275(8) Uani 1 1 d . . . . .
C18 C 0.5299(2) 0.2374(5) 0.2400(2) 0.0268(8) Uani 1 1 d . . . . .
C11 C 0.8054(2) 0.6103(5) 0.2916(2) 0.0285(8) Uani 1 1 d . . . . .
C19 C 0.4860(2) 0.2278(5) 0.2961(2) 0.0300(8) Uani 1 1 d . . . . .
C17 C 0.5045(2) 0.1813(5) 0.1804(2) 0.0297(8) Uani 1 1 d . . . . .
H17 H 0.456406 0.135632 0.173322 0.036 Uiso 1 1 calc R U . . .
C10 C 0.8216(2) 0.5685(5) 0.2295(2) 0.0291(8) Uani 1 1 d . . . . .
H10 H 0.865431 0.609491 0.214426 0.035 Uiso 1 1 calc R U . . .
C27 C 0.9073(2) 0.8363(6) 0.3206(2) 0.0334(9) Uani 1 1 d . . . . .
O39 O 0.7471(3) 0.0557(7) 0.3070(3) 0.0732(14) Uani 1 1 d D . . . .
H39A H 0.775(5) 0.122(10) 0.333(3) 0.110 Uiso 1 1 d D U . . .
H39B H 0.728(5) -0.018(10) 0.333(3) 0.110 Uiso 1 1 d D U . . .
C20 C 0.5158(2) 0.1497(6) 0.3533(2) 0.0343(9) Uani 1 1 d . . . . .
H20 H 0.564333 0.106160 0.356972 0.041 Uiso 1 1 calc R U . . .
C31 C 0.9306(2) 0.8764(6) 0.2563(2) 0.0340(9) Uani 1 1 d . . . . .
C28 C 0.9314(3) 0.9086(7) 0.3786(3) 0.0426(11) Uani 1 1 d . . . . .
H28 H 0.970218 0.989548 0.386351 0.051 Uiso 1 1 calc R U . . .
C36 C 0.8815(3) 0.9574(6) 0.2088(3) 0.0416(11) Uani 1 1 d . . . . .
H36 H 0.833479 0.988545 0.217373 0.050 Uiso 1 1 calc R U . . .
C24 C 0.4127(2) 0.2897(6) 0.2905(2) 0.0365(10) Uani 1 1 d . . . . .
H24 H 0.391815 0.336502 0.251925 0.044 Uiso 1 1 calc R U . . .
C38 C 0.7873(3) 0.4218(6) 0.1231(2) 0.0362(10) Uani 1 1 d . . . . .
H38A H 0.772753 0.301519 0.113794 0.054 Uiso 1 1 calc R U . . .
H38B H 0.839610 0.435454 0.118509 0.054 Uiso 1 1 calc R U . . .
H38C H 0.759182 0.499808 0.093843 0.054 Uiso 1 1 calc R U . . .
C16 C 0.5496(2) 0.1909(6) 0.1286(2) 0.0314(9) Uani 1 1 d . . . . .
C29 C 0.8872(2) 0.8389(7) 0.4247(2) 0.0395(10) Uani 1 1 d . . . . .
C32 C 1.0031(3) 0.8345(6) 0.2428(2) 0.0389(10) Uani 1 1 d . . . . .
H32 H 1.036246 0.783319 0.274224 0.047 Uiso 1 1 calc R U . . .
C35 C 0.9058(3) 0.9903(7) 0.1488(3) 0.0483(12) Uani 1 1 d . . . . .
H35 H 0.873465 1.041894 0.116850 0.058 Uiso 1 1 calc R U . . .
C23 C 0.3707(3) 0.2813(7) 0.3434(3) 0.0439(12) Uani 1 1 d . . . . .
H23 H 0.322456 0.326590 0.340352 0.053 Uiso 1 1 calc R U . . .
C22 C 0.4010(3) 0.2054(7) 0.4002(3) 0.0472(12) Uani 1 1 d . . . . .
H22 H 0.373231 0.200387 0.435359 0.057 Uiso 1 1 calc R U . . .
C25 C 0.5212(3) 0.1240(7) 0.0641(2) 0.0410(11) Uani 1 1 d . . . . .
H25A H 0.500696 0.220566 0.038430 0.061 Uiso 1 1 calc R U . . .
H25B H 0.483160 0.036871 0.068444 0.061 Uiso 1 1 calc R U . . .
H25C H 0.561510 0.071294 0.043877 0.061 Uiso 1 1 calc R U . . .
C21 C 0.4725(3) 0.1376(7) 0.4045(2) 0.0419(11) Uani 1 1 d . . . . .
H21 H 0.491966 0.083010 0.442199 0.050 Uiso 1 1 calc R U . . .
C33 C 1.0256(3) 0.8690(7) 0.1831(3) 0.0475(12) Uani 1 1 d . . . . .
H33 H 1.073741 0.839197 0.174307 0.057 Uiso 1 1 calc R U . . .
C34 C 0.9779(4) 0.9466(7) 0.1364(3) 0.0516(13) Uani 1 1 d . . . . .
H34 H 0.993942 0.969951 0.096396 0.062 Uiso 1 1 calc R U . . .
C37 C 0.8916(3) 0.8824(9) 0.4935(3) 0.0546(14) Uani 1 1 d . . . . .
H37A H 0.843687 0.864536 0.509051 0.082 Uiso 1 1 calc R U . . .
H37B H 0.906324 1.003877 0.499695 0.082 Uiso 1 1 calc R U . . .
H37C H 0.927772 0.807074 0.516607 0.082 Uiso 1 1 calc R U . . .
O40 O 0.6440(4) 0.1289(10) 0.5009(3) 0.0468(16) Uani 0.5 1 d D . P B 1
H40 H 0.659400 0.126805 0.538925 0.070 Uiso 0.5 1 calc R U P B 1
C1 C 0.6758(7) 0.2693(15) 0.4715(6) 0.068(3) Uani 0.5 1 d D U P B 1
H1A H 0.638784 0.325450 0.442305 0.102 Uiso 0.5 1 calc R U P B 1
H1B H 0.715832 0.227019 0.448406 0.102 Uiso 0.5 1 calc R U P B 1
H1C H 0.694883 0.353156 0.503305 0.102 Uiso 0.5 1 calc R U P B 1

loop_
_atom_site_aniso_label
_atom_site_aniso_U_11
_atom_site_aniso_U_22
_atom_site_aniso_U_33
_atom_site_aniso_U_23
_atom_site_aniso_U_13
_atom_site_aniso_U_12
Ru1 0.02547(19) 0.0314(2) 0.0325(2) -0.00542(12) 0.00566(13) 0.00181(11)
Cl2 0.0333(5) 0.0374(6) 0.0608(7) -0.0107(5) 0.0031(5) 0.0088(4)
Cl3 0.0563(7) 0.0446(7) 0.0520(7) 0.0124(5) 0.0185(5) 0.0198(5)
Cl4 0.0425(6) 0.0791(10) 0.0376(6) -0.0110(6) 0.0060(5) 0.0007(6)
O5 0.0405(18) 0.0447(19) 0.0373(17) -0.0036(14) 0.0119(14) -0.0052(14)
N26 0.0216(15) 0.0273(17) 0.0351(17) -0.0032(14) 0.0036(13) -0.0023(13)
N14 0.0242(16) 0.0241(16) 0.0321(17) -0.0036(14) 0.0053(13) -0.0023(13)
N6 0.0239(15) 0.0252(17) 0.0322(17) -0.0009(14) 0.0047(13) -0.0008(13)
N12 0.0244(16) 0.0196(15) 0.0322(17) -0.0024(13) 0.0046(13) -0.0003(12)
N15 0.0310(17) 0.0261(17) 0.0304(17) -0.0018(14) 0.0027(13) -0.0026(14)
N30 0.0271(17) 0.0333(19) 0.0380(19) -0.0049(16) 0.0036(14) 0.0012(14)
C8 0.029(2) 0.0225(19) 0.0281(19) -0.0009(15) 0.0024(15) 0.0001(15)
C9 0.0275(19) 0.0243(19) 0.034(2) 0.0022(16) 0.0056(15) 0.0033(15)
C13 0.0233(18) 0.0215(18) 0.034(2) -0.0004(15) 0.0053(15) 0.0005(14)
C7 0.0280(19) 0.0200(18) 0.035(2) 0.0024(16) 0.0066(15) 0.0021(15)
C18 0.0214(17) 0.0196(19) 0.040(2) -0.0006(16) 0.0045(15) -0.0016(14)
C11 0.0239(18) 0.0226(18) 0.038(2) 0.0002(16) 0.0005(16) 0.0015(15)
C19 0.0273(19) 0.025(2) 0.039(2) -0.0033(17) 0.0085(16) -0.0040(15)
C17 0.0274(19) 0.0243(19) 0.037(2) 0.0005(16) 0.0009(16) -0.0028(15)
C10 0.0212(18) 0.029(2) 0.038(2) 0.0033(16) 0.0067(16) -0.0002(14)
C27 0.0239(19) 0.029(2) 0.048(2) 0.0002(18) 0.0039(17) -0.0026(16)
O39 0.078(3) 0.058(3) 0.087(3) 0.016(2) 0.023(3) 0.025(2)
C20 0.034(2) 0.030(2) 0.040(2) -0.0034(18) 0.0049(17) -0.0063(17)
C31 0.030(2) 0.026(2) 0.046(2) -0.0015(18) 0.0023(17) -0.0065(16)
C28 0.032(2) 0.041(3) 0.053(3) -0.004(2) -0.002(2) -0.0043(19)
C36 0.035(2) 0.031(2) 0.059(3) 0.005(2) 0.001(2) -0.0068(18)
C24 0.029(2) 0.028(2) 0.053(3) -0.0074(19) 0.0052(18) -0.0046(16)
C38 0.036(2) 0.040(3) 0.033(2) 0.0021(18) 0.0078(18) -0.0016(18)
C16 0.030(2) 0.028(2) 0.035(2) 0.0024(17) 0.0001(16) -0.0032(16)
C29 0.030(2) 0.040(3) 0.048(3) -0.008(2) 0.0011(18) -0.0053(19)
C32 0.033(2) 0.032(2) 0.052(3) -0.001(2) 0.0055(19) -0.0053(18)
C35 0.057(3) 0.036(3) 0.050(3) 0.008(2) -0.006(2) -0.012(2)
C23 0.028(2) 0.041(3) 0.064(3) -0.015(2) 0.015(2) -0.0098(19)
C22 0.047(3) 0.046(3) 0.052(3) -0.016(2) 0.020(2) -0.018(2)
C25 0.044(3) 0.044(3) 0.034(2) -0.005(2) -0.0011(19) -0.009(2)
C21 0.047(3) 0.043(3) 0.037(2) -0.006(2) 0.011(2) -0.013(2)
C33 0.041(3) 0.041(3) 0.062(3) -0.012(2) 0.013(2) -0.010(2)
C34 0.062(3) 0.043(3) 0.051(3) -0.002(2) 0.012(3) -0.017(2)
C37 0.050(3) 0.063(4) 0.050(3) -0.017(3) 0.001(2) -0.016(3)
O40 0.051(4) 0.050(4) 0.041(4) 0.000(3) 0.011(3) 0.001(3)
C1 0.075(7) 0.071(7) 0.059(6) -0.017(6) 0.010(6) 0.027(6)

loop_
_atom_type_symbol
_atom_type_description
_atom_type_scat_dispersion_real
_atom_type_scat_dispersion_imag
_atom_type_scat_source
C C 0.0181 0.0091 'International Tables Vol C Tables 4.2.6.8 and 6.1.1.4'
H H 0.0000 0.0000 'International Tables Vol C Tables 4.2.6.8 and 6.1.1.4'
Cl Cl 0.3639 0.7018 'International Tables Vol C Tables 4.2.6.8 and 6.1.1.4'
N N 0.0311 0.0180 'International Tables Vol C Tables 4.2.6.8 and 6.1.1.4'
O O 0.0492 0.0322 'International Tables Vol C Tables 4.2.6.8 and 6.1.1.4'
Ru Ru 0.0552 3.2960 'International Tables Vol C Tables 4.2.6.8 and 6.1.1.4'

loop_
_geom_angle_atom_site_label_1
_geom_angle_atom_site_label_2
_geom_angle_atom_site_label_3
_geom_angle
_geom_angle_site_symmetry_1
_geom_angle_site_symmetry_3
_geom_angle_publ_flag
Cl2 Ru1 Cl4 90.97(5) . . ?
Cl3 Ru1 Cl2 176.15(5) . . ?
Cl3 Ru1 Cl4 91.73(5) . . ?
O5 Ru1 Cl2 87.00(10) . . ?
O5 Ru1 Cl3 90.53(10) . . ?
O5 Ru1 Cl4 84.37(10) . . ?
N12 Ru1 Cl2 89.63(10) . . ?
N12 Ru1 Cl3 87.70(10) . . ?
N12 Ru1 Cl4 179.12(9) . . ?
N12 Ru1 O5 96.31(13) . . ?
N30 Ru1 Cl2 91.95(11) . . ?
N30 Ru1 Cl3 90.20(11) . . ?
N30 Ru1 Cl4 101.71(11) . . ?
N30 Ru1 O5 173.86(14) . . ?
N30 Ru1 N12 77.63(14) . . ?
Ru1 O5 H5A 109.4 . . ?
Ru1 O5 H5B 109.8 . . ?
H5A O5 H5B 104.3 . . ?
N30 N26 C11 117.5(3) . . ?
C27 N26 N30 110.2(3) . . ?
C27 N26 C11 132.2(4) . . ?
C13 N14 N6 102.6(3) . . ?
N14 N6 C7 114.5(3) . . ?
N14 N6 C18 125.2(3) . . ?
C18 N6 C7 120.1(3) . . ?
C13 N12 Ru1 127.1(3) . . ?
C11 N12 Ru1 117.0(3) . . ?
C11 N12 C13 115.3(4) . . ?
C7 N15 C16 116.7(4) . . ?
N26 N30 Ru1 113.7(2) . . ?
C29 N30 Ru1 139.5(3) . . ?
C29 N30 N26 106.7(4) . . ?
C9 C8 C13 120.4(4) . . ?
C9 C8 C7 135.4(4) . . ?
C13 C8 C7 104.1(4) . . ?
C8 C9 C38 122.4(4) . . ?
C10 C9 C8 116.0(4) . . ?
C10 C9 C38 121.6(4) . . ?
N14 C13 N12 123.0(4) . . ?
N14 C13 C8 114.1(4) . . ?
N12 C13 C8 122.9(4) . . ?
N6 C7 C8 104.8(3) . . ?
N15 C7 N6 123.9(4) . . ?
N15 C7 C8 131.3(4) . . ?
N6 C18 C19 119.8(4) . . ?
C17 C18 N6 116.2(4) . . ?
C17 C18 C19 124.0(4) . . ?
N12 C11 N26 112.8(4) . . ?
N12 C11 C10 124.7(4) . . ?
C10 C11 N26 122.4(4) . . ?
C20 C19 C18 120.8(4) . . ?
C24 C19 C18 119.3(4) . . ?
C24 C19 C20 119.8(4) . . ?
C18 C17 H17 119.3 . . ?
C18 C17 C16 121.5(4) . . ?
C16 C17 H17 119.3 . . ?
C9 C10 C11 120.2(4) . . ?
C9 C10 H10 119.9 . . ?
C11 C10 H10 119.9 . . ?
N26 C27 C31 124.5(4) . . ?
C28 C27 N26 105.9(4) . . ?
C28 C27 C31 129.4(4) . . ?
H39A O39 H39B 102(4) . . ?
C19 C20 H20 120.2 . . ?
C21 C20 C19 119.7(4) . . ?
C21 C20 H20 120.2 . . ?
C36 C31 C27 121.4(4) . . ?
C32 C31 C27 119.3(4) . . ?
C32 C31 C36 119.3(5) . . ?
C27 C28 H28 126.0 . . ?
C27 C28 C29 107.9(4) . . ?
C29 C28 H28 126.0 . . ?
C31 C36 H36 120.4 . . ?
C35 C36 C31 119.3(5) . . ?
C35 C36 H36 120.4 . . ?
C19 C24 H24 120.2 . . ?
C19 C24 C23 119.7(5) . . ?
C23 C24 H24 120.2 . . ?
C9 C38 H38A 109.5 . . ?
C9 C38 H38B 109.5 . . ?
C9 C38 H38C 109.5 . . ?
H38A C38 H38B 109.5 . . ?
H38A C38 H38C 109.5 . . ?
H38B C38 H38C 109.5 . . ?
N15 C16 C17 121.5(4) . . ?
N15 C16 C25 118.1(4) . . ?
C17 C16 C25 120.4(4) . . ?
N30 C29 C28 109.2(4) . . ?
N30 C29 C37 123.5(5) . . ?
C28 C29 C37 127.3(4) . . ?
C31 C32 H32 119.9 . . ?
C33 C32 C31 120.1(5) . . ?
C33 C32 H32 119.9 . . ?
C36 C35 H35 119.9 . . ?
C34 C35 C36 120.3(5) . . ?
C34 C35 H35 119.9 . . ?
C24 C23 H23 120.0 . . ?
C22 C23 C24 120.1(5) . . ?
C22 C23 H23 120.0 . . ?
C23 C22 H22 120.1 . . ?
C21 C22 C23 119.9(5) . . ?
C21 C22 H22 120.1 . . ?
C16 C25 H25A 109.5 . . ?
C16 C25 H25B 109.5 . . ?
C16 C25 H25C 109.5 . . ?
H25A C25 H25B 109.5 . . ?
H25A C25 H25C 109.5 . . ?
H25B C25 H25C 109.5 . . ?
C20 C21 H21 119.6 . . ?
C22 C21 C20 120.8(5) . . ?
C22 C21 H21 119.6 . . ?
C32 C33 H33 119.6 . . ?
C34 C33 C32 120.8(5) . . ?
C34 C33 H33 119.6 . . ?
C35 C34 H34 119.9 . . ?
C33 C34 C35 120.1(5) . . ?
C33 C34 H34 119.9 . . ?
C29 C37 H37A 109.5 . . ?
C29 C37 H37B 109.5 . . ?
C29 C37 H37C 109.5 . . ?
H37A C37 H37B 109.5 . . ?
H37A C37 H37C 109.5 . . ?
H37B C37 H37C 109.5 . . ?
C1 O40 H40 109.5 . . ?
O40 C1 H1A 109.5 . . ?
O40 C1 H1B 109.5 . . ?
O40 C1 H1C 109.5 . . ?
H1A C1 H1B 109.5 . . ?
H1A C1 H1C 109.5 . . ?
H1B C1 H1C 109.5 . . ?

loop_
_geom_bond_atom_site_label_1
_geom_bond_atom_site_label_2
_geom_bond_distance
_geom_bond_site_symmetry_2
_geom_bond_publ_flag
Ru1 Cl2 2.3465(11) . ?
Ru1 Cl3 2.3302(12) . ?
Ru1 Cl4 2.3550(12) . ?
Ru1 O5 2.099(3) . ?
Ru1 N12 2.069(3) . ?
Ru1 N30 2.042(4) . ?
O5 H5A 0.8533 . ?
O5 H5B 0.8542 . ?
N26 N30 1.394(5) . ?
N26 C11 1.404(5) . ?
N26 C27 1.369(5) . ?
N14 N6 1.361(5) . ?
N14 C13 1.352(5) . ?
N6 C7 1.393(5) . ?
N6 C18 1.376(5) . ?
N12 C13 1.359(5) . ?
N12 C11 1.340(6) . ?
N15 C7 1.331(5) . ?
N15 C16 1.337(5) . ?
N30 C29 1.322(6) . ?
C8 C9 1.398(6) . ?
C8 C13 1.415(6) . ?
C8 C7 1.417(6) . ?
C9 C10 1.385(6) . ?
C9 C38 1.496(6) . ?
C18 C19 1.478(6) . ?
C18 C17 1.359(6) . ?
C11 C10 1.398(6) . ?
C19 C20 1.398(6) . ?
C19 C24 1.393(6) . ?
C17 H17 0.9300 . ?
C17 C16 1.418(6) . ?
C10 H10 0.9300 . ?
C27 C31 1.480(7) . ?
C27 C28 1.368(7) . ?
O39 H39A 0.87(2) . ?
O39 H39B 0.87(2) . ?
C20 H20 0.9300 . ?
C20 C21 1.388(6) . ?
C31 C36 1.409(7) . ?
C31 C32 1.397(6) . ?
C28 H28 0.9300 . ?
C28 C29 1.410(7) . ?
C36 H36 0.9300 . ?
C36 C35 1.393(8) . ?
C24 H24 0.9300 . ?
C24 C23 1.401(7) . ?
C38 H38A 0.9600 . ?
C38 H38B 0.9600 . ?
C38 H38C 0.9600 . ?
C16 C25 1.489(6) . ?
C29 C37 1.476(7) . ?
C32 H32 0.9300 . ?
C32 C33 1.377(7) . ?
C35 H35 0.9300 . ?
C35 C34 1.387(9) . ?
C23 H23 0.9300 . ?
C23 C22 1.388(8) . ?
C22 H22 0.9300 . ?
C22 C21 1.380(8) . ?
C25 H25A 0.9600 . ?
C25 H25B 0.9600 . ?
C25 H25C 0.9600 . ?
C21 H21 0.9300 . ?
C33 H33 0.9300 . ?
C33 C34 1.372(9) . ?
C34 H34 0.9300 . ?
C37 H37A 0.9600 . ?
C37 H37B 0.9600 . ?
C37 H37C 0.9600 . ?
O40 H40 0.8200 . ?
O40 C1 1.378(9) . ?
C1 H1A 0.9600 . ?
C1 H1B 0.9600 . ?
C1 H1C 0.9600 . ?

loop_
_geom_torsion_atom_site_label_1
_geom_torsion_atom_site_label_2
_geom_torsion_atom_site_label_3
_geom_torsion_atom_site_label_4
_geom_torsion
_geom_torsion_site_symmetry_1
_geom_torsion_site_symmetry_2
_geom_torsion_site_symmetry_3
_geom_torsion_site_symmetry_4
_geom_torsion_publ_flag
Ru1 N12 C13 N14 14.6(5) . . . . ?
Ru1 N12 C13 C8 -167.2(3) . . . . ?
Ru1 N12 C11 N26 -13.1(4) . . . . ?
Ru1 N12 C11 C10 164.1(3) . . . . ?
Ru1 N30 C29 C28 -175.1(4) . . . . ?
Ru1 N30 C29 C37 4.7(8) . . . . ?
N26 N30 C29 C28 -0.4(5) . . . . ?
N26 N30 C29 C37 179.4(5) . . . . ?
N26 C11 C10 C9 -176.7(4) . . . . ?
N26 C27 C31 C36 63.4(6) . . . . ?
N26 C27 C31 C32 -117.3(5) . . . . ?
N26 C27 C28 C29 -2.0(5) . . . . ?
N14 N6 C7 N15 -176.3(4) . . . . ?
N14 N6 C7 C8 0.2(4) . . . . ?
N14 N6 C18 C19 -5.6(6) . . . . ?
N14 N6 C18 C17 173.7(4) . . . . ?
N6 N14 C13 N12 176.8(4) . . . . ?
N6 N14 C13 C8 -1.5(4) . . . . ?
N6 C18 C19 C20 -52.4(6) . . . . ?
N6 C18 C19 C24 130.8(4) . . . . ?
N6 C18 C17 C16 1.8(6) . . . . ?
N12 C11 C10 C9 6.4(6) . . . . ?
N30 N26 C11 N12 10.2(5) . . . . ?
N30 N26 C11 C10 -167.1(4) . . . . ?
N30 N26 C27 C31 -174.8(4) . . . . ?
N30 N26 C27 C28 1.9(5) . . . . ?
C8 C9 C10 C11 -0.3(6) . . . . ?
C9 C8 C13 N14 -179.9(4) . . . . ?
C9 C8 C13 N12 1.8(6) . . . . ?
C9 C8 C7 N6 -179.2(4) . . . . ?
C9 C8 C7 N15 -2.9(8) . . . . ?
C13 N14 N6 C7 0.7(4) . . . . ?
C13 N14 N6 C18 -173.9(4) . . . . ?
C13 N12 C11 N26 175.0(3) . . . . ?
C13 N12 C11 C10 -7.8(6) . . . . ?
C13 C8 C9 C10 -3.4(6) . . . . ?
C13 C8 C9 C38 177.4(4) . . . . ?
C13 C8 C7 N6 -1.1(4) . . . . ?
C13 C8 C7 N15 175.2(4) . . . . ?
C7 N6 C18 C19 180.0(4) . . . . ?
C7 N6 C18 C17 -0.6(5) . . . . ?
C7 N15 C16 C17 -0.8(6) . . . . ?
C7 N15 C16 C25 179.7(4) . . . . ?
C7 C8 C9 C10 174.4(4) . . . . ?
C7 C8 C9 C38 -4.7(7) . . . . ?
C7 C8 C13 N14 1.6(5) . . . . ?
C7 C8 C13 N12 -176.7(4) . . . . ?
C18 N6 C7 N15 -1.4(6) . . . . ?
C18 N6 C7 C8 175.2(3) . . . . ?
C18 C19 C20 C21 -178.0(4) . . . . ?
C18 C19 C24 C23 -180.0(4) . . . . ?
C18 C17 C16 N15 -1.2(6) . . . . ?
C18 C17 C16 C25 178.3(4) . . . . ?
C11 N26 N30 Ru1 -2.5(4) . . . . ?
C11 N26 N30 C29 -178.8(4) . . . . ?
C11 N26 C27 C31 2.6(7) . . . . ?
C11 N26 C27 C28 179.3(4) . . . . ?
C11 N12 C13 N14 -174.4(4) . . . . ?
C11 N12 C13 C8 3.7(5) . . . . ?
C19 C18 C17 C16 -178.8(4) . . . . ?
C19 C20 C21 C22 -1.6(7) . . . . ?
C19 C24 C23 C22 -2.4(7) . . . . ?
C17 C18 C19 C20 128.3(5) . . . . ?
C17 C18 C19 C24 -48.5(6) . . . . ?
C27 N26 N30 Ru1 175.3(3) . . . . ?
C27 N26 N30 C29 -0.9(5) . . . . ?
C27 N26 C11 N12 -167.1(4) . . . . ?
C27 N26 C11 C10 15.7(7) . . . . ?
C27 C31 C36 C35 -179.1(4) . . . . ?
C27 C31 C32 C33 179.3(4) . . . . ?
C27 C28 C29 N30 1.5(6) . . . . ?
C27 C28 C29 C37 -178.2(5) . . . . ?
C20 C19 C24 C23 3.1(6) . . . . ?
C31 C27 C28 C29 174.4(5) . . . . ?
C31 C36 C35 C34 -1.1(7) . . . . ?
C31 C32 C33 C34 0.9(7) . . . . ?
C28 C27 C31 C36 -112.5(6) . . . . ?
C28 C27 C31 C32 66.9(7) . . . . ?
C36 C31 C32 C33 -1.4(7) . . . . ?
C36 C35 C34 C33 0.6(8) . . . . ?
C24 C19 C20 C21 -1.2(6) . . . . ?
C24 C23 C22 C21 -0.3(7) . . . . ?
C38 C9 C10 C11 178.9(4) . . . . ?
C16 N15 C7 N6 2.1(6) . . . . ?
C16 N15 C7 C8 -173.5(4) . . . . ?
C32 C31 C36 C35 1.5(7) . . . . ?
C32 C33 C34 C35 -0.5(8) . . . . ?
C23 C22 C21 C20 2.3(7) . . . . ?
